data_4115173
loop_
_publ_author_name
'Takeaki Iwamoto'
'Junichiro Okita'
'Chizuko Kabuto'
'Mitsuo Kira'

_publ_contact_author_email ' mkira@si.chem.tohoku.ac.jp '
_publ_contact_author_fax ' +81-22-217-6589 '
_publ_contact_author_name ' Mitsuo Kira'
_publ_contact_author_phone ' +81-22-217-6585 '
_publ_section_title
;
 Sila-metalation Route to Hydrido(trialkylsilyl)silyllithiums
;
_journal_name_full 'Journal of the American Chemical Society'
_journal_page_first 11604
_journal_page_last 11605
_journal_paper_doi 10.1021/ja026705d
_journal_volume 124
_journal_year 2002
_chemical_formula_moiety 'C32 H78 Li2 O2 Si6 '
_chemical_formula_sum 'C32 H78 Li2 O2 Si6'
_chemical_formula_weight 677.36
_space_group_IT_number 14
_symmetry_cell_setting monoclinic
_symmetry_Int_Tables_number 14
_symmetry_space_group_name_Hall '-P 2ybc'
_symmetry_space_group_name_H-M 'P 1 21/c 1'
_atom_sites_solution_hydrogens geom
_atom_sites_solution_primary direct
_atom_sites_solution_secondary difmap
_cell_angle_alpha 90.00
_cell_angle_beta 107.467(4)
_cell_angle_gamma 90.00
_cell_formula_units_Z 2
_cell_length_a 11.8427(4)
_cell_length_b 15.943(1)
_cell_length_c 12.7700(4)
_cell_measurement_reflns_used 6635
_cell_measurement_temperature 150.2
_cell_measurement_theta_max 28.1
_cell_volume 2299.91(19)
_computing_data_reduction 'teXsan Ver.1.11'
_computing_structure_refinement 'SHELXL-97 (Sheldrick, 1997)'
_computing_structure_solution 'SHELXS-97 (Sheldrick, 1990)'
_diffrn_detector_area_resol_mean 0.137
_diffrn_measured_fraction_theta_full 0.804
_diffrn_measured_fraction_theta_max 0.804
_diffrn_measurement_device_type 'Rigaku/MSC Mercury CCD'
_diffrn_measurement_method \w
_diffrn_radiation_monochromator graphite
_diffrn_radiation_source 'fine-focus sealed tube'
_diffrn_radiation_type MoK\a
_diffrn_radiation_wavelength 0.71069
_diffrn_reflns_av_R_equivalents 0.0000
_diffrn_reflns_av_sigmaI/netI 0.0350
_diffrn_reflns_limit_h_max 15
_diffrn_reflns_limit_h_min 0
_diffrn_reflns_limit_k_max 22
_diffrn_reflns_limit_k_min 0
_diffrn_reflns_limit_l_max 16
_diffrn_reflns_limit_l_min -17
_diffrn_reflns_number 5185
_diffrn_reflns_theta_full 29.54
_diffrn_reflns_theta_max 29.54
_diffrn_reflns_theta_min 2.21
_exptl_absorpt_coefficient_mu 0.204
_exptl_absorpt_correction_T_max 0.941
_exptl_absorpt_correction_T_min 0.709
_exptl_absorpt_correction_type multi-scan
_exptl_crystal_colour colorless
_exptl_crystal_density_diffrn 0.978
_exptl_crystal_description prism
_exptl_crystal_F_000 752
_exptl_crystal_size_max 0.400
_exptl_crystal_size_mid 0.350
_exptl_crystal_size_min 0.300
_refine_diff_density_max 0.652
_refine_diff_density_min -0.460
_refine_diff_density_rms 0.050
_refine_ls_extinction_method none
_refine_ls_goodness_of_fit_ref 1.040
_refine_ls_hydrogen_treatment mixed
_refine_ls_matrix_type full
_refine_ls_number_parameters 199
_refine_ls_number_reflns 5185
_refine_ls_number_restraints 1
_refine_ls_restrained_S_all 1.040
_refine_ls_R_factor_all 0.0743
_refine_ls_R_factor_gt 0.0548
_refine_ls_shift/su_max 0.010
_refine_ls_shift/su_mean 0.000
_refine_ls_structure_factor_coef Fsqd
_refine_ls_weighting_details 'calc w=1/[\s^2^(Fo^2^)+(0.0774P)^2^+1.4710P] where P=(Fo^2^+2Fc^2^)/3'
_refine_ls_weighting_scheme calc
_refine_ls_wR_factor_gt 0.1456
_refine_ls_wR_factor_ref 0.1615
_reflns_number_gt 3959
_reflns_number_total 5185
_reflns_threshold_expression >2sigma(I)
_cod_data_source_file ja026705d_s2_2.cif
_cod_data_source_block Hydrosilyllithium
_cod_original_cell_volume 2299.9(2)
_cod_original_formula_sum 'C32 H78 Li2 O2 Si6 '
_cod_database_code 4115173

loop_
_symmetry_equiv_pos_as_xyz
'x, y, z'
'-x, y+1/2, -z+1/2'
'-x, -y, -z'
'x, -y-1/2, z-1/2'

loop_
_atom_site_label
_atom_site_type_symbol
_atom_site_fract_x
_atom_site_fract_y
_atom_site_fract_z
_atom_site_U_iso_or_equiv
_atom_site_adp_type
_atom_site_occupancy
_atom_site_symmetry_multiplicity
_atom_site_calc_flag
_atom_site_refinement_flags
Si1 Si 0.77995(5) -0.14512(4) 0.10975(5) 0.03949(18) Uani 1 1 d .
Si2 Si 0.68336(5) -0.01614(4) 0.10689(5) 0.03621(17) Uani 1 1 d .
Si3 Si 0.82452(5) 0.08238(4) 0.20103(5) 0.04108(18) Uani 1 1 d .
O1 O 0.39272(16) -0.03595(15) 0.21072(15) 0.0635(6) Uani 1 1 d .
C1 C 0.5812(3) -0.2415(2) 0.1139(4) 0.0846(11) Uani 1 1 d .
H1 H 0.5390 -0.1928 0.1221 0.085 Uiso 1 1 d .
H2 H 0.6278 -0.2600 0.1893 0.085 Uiso 1 1 d .
H3 H 0.5169 -0.2816 0.0766 0.085 Uiso 1 1 d .
C2 C 0.5932(3) -0.2040(2) -0.0696(3) 0.0822(11) Uani 1 1 d .
H4 H 0.5537 -0.1560 -0.0699 0.082 Uiso 1 1 d .
H5 H 0.6440 -0.1895 -0.1142 0.082 Uiso 1 1 d .
H6 H 0.5439 -0.2485 -0.1044 0.082 Uiso 1 1 d .
C3 C 0.7254(3) -0.3137(2) 0.0389(3) 0.0785(10) Uani 1 1 d .
H7 H 0.7668 -0.3294 0.1089 0.079 Uiso 1 1 d .
H8 H 0.6648 -0.3556 0.0028 0.079 Uiso 1 1 d .
H9 H 0.7760 -0.3011 -0.0037 0.079 Uiso 1 1 d .
C4 C 0.6649(2) -0.22965(17) 0.0463(2) 0.0507(6) Uani 1 1 d .
C5 C 0.8683(3) -0.18227(19) 0.2498(2) 0.0639(8) Uani 1 1 d .
H10 H 0.8241 -0.1869 0.3003 0.064 Uiso 1 1 d .
H11 H 0.9327 -0.1459 0.2811 0.064 Uiso 1 1 d .
H12 H 0.9019 -0.2361 0.2502 0.064 Uiso 1 1 d .
C6 C 0.8844(3) -0.1400(2) 0.0243(3) 0.0682(8) Uani 1 1 d .
H13 H 0.9448 -0.1028 0.0527 0.068 Uiso 1 1 d .
H14 H 0.8385 -0.1175 -0.0461 0.068 Uiso 1 1 d .
H15 H 0.9189 -0.1910 0.0205 0.068 Uiso 1 1 d .
C7 C 0.9111(3) 0.1664(3) 0.4053(3) 0.0786(10) Uani 1 1 d .
H16 H 0.9017 0.1747 0.4779 0.079 Uiso 1 1 d .
H17 H 0.9000 0.2239 0.3575 0.079 Uiso 1 1 d .
H18 H 0.9859 0.1408 0.4142 0.079 Uiso 1 1 d .
C8 C 0.6928(3) 0.1455(2) 0.3351(3) 0.0636(8) Uani 1 1 d .
H19 H 0.6839 0.1541 0.4038 0.064 Uiso 1 1 d .
H20 H 0.6264 0.1056 0.2959 0.064 Uiso 1 1 d .
H21 H 0.6757 0.1999 0.2910 0.064 Uiso 1 1 d .
C9 C 0.8246(3) 0.0223(2) 0.4089(2) 0.0624(8) Uani 1 1 d .
H22 H 0.8223 0.0327 0.4874 0.062 Uiso 1 1 d .
H23 H 0.7579 -0.0179 0.3763 0.062 Uiso 1 1 d .
H24 H 0.9080 -0.0048 0.4148 0.062 Uiso 1 1 d .
C10 C 0.8131(2) 0.10505(17) 0.3443(2) 0.0479(6) Uani 1 1 d .
C11 C 0.7982(3) 0.1834(2) 0.1202(3) 0.0734(9) Uani 1 1 d .
H25 H 0.8491 0.2246 0.1588 0.073 Uiso 1 1 d .
H26 H 0.7172 0.2008 0.1068 0.073 Uiso 1 1 d .
H27 H 0.8102 0.1763 0.0490 0.073 Uiso 1 1 d .
C12 C 0.9822(2) 0.0522(2) 0.2173(3) 0.0637(8) Uani 1 1 d .
H28 H 1.0321 0.0954 0.2437 0.064 Uiso 1 1 d .
H29 H 1.0068 0.0064 0.2643 0.064 Uiso 1 1 d .
H30 H 0.9927 0.0361 0.1484 0.064 Uiso 1 1 d .
C13 C 0.4537(4) -0.0412(5) 0.3214(3) 0.146(3) Uani 1 1 d .
H31 H 0.4892 0.0104 0.3477 0.146 Uiso 1 1 d .
H32 H 0.5169 -0.0829 0.3311 0.146 Uiso 1 1 d .
C14 C 0.3730(4) -0.0684(4) 0.3813(3) 0.1159(18) Uani 1 1 d .
H33 H 0.3693 -0.0269 0.4350 0.116 Uiso 1 1 d .
H34 H 0.4002 -0.1200 0.4218 0.116 Uiso 1 1 d .
C15 C 0.2645(4) -0.0782(4) 0.3035(4) 0.126(2) Uani 1 1 d .
H35 H 0.2047 -0.0458 0.3205 0.126 Uiso 1 1 d .
H36 H 0.2390 -0.1372 0.3016 0.126 Uiso 1 1 d .
C16 C 0.2731(4) -0.0559(6) 0.1994(4) 0.174(4) Uani 1 1 d .
H37 H 0.2213 -0.0097 0.1695 0.174 Uiso 1 1 d .
H38 H 0.2461 -0.1024 0.1470 0.174 Uiso 1 1 d .
Li1 Li 0.4567(3) -0.0144(3) 0.0958(3) 0.0482(9) Uani 1 1 d .
H39 H 0.620(5) -0.032(3) 0.186(4) 0.047(10) Uiso 0.488(4) 1 d P
H40 H 0.705(5) 0.009(3) 0.004(4) 0.047(10) Uiso 0.512(4) 1 d P

loop_
_atom_site_aniso_label
_atom_site_aniso_U_11
_atom_site_aniso_U_22
_atom_site_aniso_U_33
_atom_site_aniso_U_23
_atom_site_aniso_U_13
_atom_site_aniso_U_12
Si1 0.0327(3) 0.0474(4) 0.0388(3) 0.0028(3) 0.0114(2) 0.0051(2)
Si2 0.0267(3) 0.0470(4) 0.0336(3) 0.0025(2) 0.0070(2) 0.0028(2)
Si3 0.0336(3) 0.0481(4) 0.0429(3) 0.0021(3) 0.0135(3) -0.0032(3)
O1 0.0399(9) 0.1072(17) 0.0472(10) 0.0178(10) 0.0188(8) 0.0021(10)
C1 0.079(2) 0.082(2) 0.108(3) -0.019(2) 0.050(2) -0.0309(19)
C2 0.087(2) 0.075(2) 0.0617(19) -0.0119(16) -0.0122(17) -0.0069(18)
C3 0.069(2) 0.0550(18) 0.102(3) -0.0158(17) 0.0112(19) 0.0032(15)
C4 0.0465(13) 0.0518(14) 0.0529(14) -0.0049(11) 0.0135(11) 0.0008(11)
C5 0.0636(17) 0.0584(17) 0.0537(15) 0.0072(13) -0.0065(13) 0.0137(14)
C6 0.0651(18) 0.0667(18) 0.090(2) 0.0026(16) 0.0500(18) 0.0110(15)
C7 0.0603(18) 0.098(3) 0.075(2) -0.0396(19) 0.0173(16) -0.0203(17)
C8 0.0555(16) 0.0740(19) 0.0683(18) -0.0111(15) 0.0296(14) 0.0071(14)
C9 0.0665(18) 0.083(2) 0.0369(13) 0.0063(13) 0.0138(12) 0.0070(15)
C10 0.0391(12) 0.0602(15) 0.0440(12) -0.0076(11) 0.0118(10) -0.0016(11)
C11 0.085(2) 0.0583(18) 0.072(2) 0.0162(15) 0.0164(17) -0.0158(16)
C12 0.0363(13) 0.0769(19) 0.084(2) -0.0145(16) 0.0268(14) -0.0107(13)
C13 0.075(2) 0.309(8) 0.0490(19) 0.043(3) 0.0124(18) -0.064(4)
C14 0.086(3) 0.202(6) 0.070(2) 0.039(3) 0.038(2) -0.008(3)
C15 0.067(2) 0.213(6) 0.107(3) 0.053(4) 0.041(2) -0.016(3)
C16 0.045(2) 0.397(11) 0.082(3) 0.064(5) 0.024(2) -0.019(4)
Li1 0.0354(19) 0.071(3) 0.039(2) 0.0083(18) 0.0129(16) 0.0051(18)

loop_
_atom_type_symbol
_atom_type_description
_atom_type_scat_dispersion_real
_atom_type_scat_dispersion_imag
_atom_type_scat_source
C C 0.0033 0.0016 'International Tables Vol C Tables 4.2.6.8 and 6.1.1.4'
H H 0.0000 0.0000 'International Tables Vol C Tables 4.2.6.8 and 6.1.1.4'
Li Li -0.0003 0.0001 'International Tables Vol C Tables 4.2.6.8 and 6.1.1.4'
Si Si 0.0817 0.0704 'International Tables Vol C Tables 4.2.6.8 and 6.1.1.4'
O O 0.0106 0.0060 'International Tables Vol C Tables 4.2.6.8 and 6.1.1.4'

loop_
_geom_angle_atom_site_label_1
_geom_angle_atom_site_label_2
_geom_angle_atom_site_label_3
_geom_angle
_geom_angle_site_symmetry_1
_geom_angle_site_symmetry_3
C5 Si1 C6 106.94(16) . .
C5 Si1 C4 107.66(13) . .
C6 Si1 C4 107.06(14) . .
C5 Si1 Si2 114.88(10) . .
C6 Si1 Si2 110.81(10) . .
C4 Si1 Si2 109.16(8) . .
Si3 Si2 Si1 108.03(3) . .
Si3 Si2 Li1 125.18(11) . .
Si1 Si2 Li1 119.46(11) . .
Si3 Si2 Li1 121.02(10) . 3_655
Si1 Si2 Li1 109.47(10) . 3_655
Li1 Si2 Li1 67.69(14) . 3_655
Si3 Si2 H39 101(2) . .
Si1 Si2 H39 101(2) . .
Li1 Si2 H39 46(2) . .
Li1 Si2 H39 114(2) 3_655 .
Si3 Si2 H40 89(2) . .
Si1 Si2 H40 92(2) . .
Li1 Si2 H40 114(2) . .
Li1 Si2 H40 46(2) 3_655 .
H39 Si2 H40 160(3) . .
C12 Si3 C11 105.96(16) . .
C12 Si3 C10 107.23(13) . .
C11 Si3 C10 108.36(15) . .
C12 Si3 Si2 114.66(10) . .
C11 Si3 Si2 108.39(11) . .
C10 Si3 Si2 111.93(8) . .
C13 O1 C16 106.9(3) . .
C13 O1 Li1 127.0(2) . .
C16 O1 Li1 126.0(3) . .
C4 C1 H1 114.8(3) . .
C4 C1 H2 108.7(3) . .
H1 C1 H2 107.0(4) . .
C4 C1 H3 110.2(3) . .
H1 C1 H3 103.1(4) . .
H2 C1 H3 113.1(4) . .
C4 C2 H4 111.8(3) . .
C4 C2 H5 111.7(3) . .
H4 C2 H5 102.1(4) . .
C4 C2 H6 110.0(3) . .
H4 C2 H6 113.1(4) . .
H5 C2 H6 107.9(4) . .
C4 C3 H7 107.6(3) . .
C4 C3 H8 109.3(3) . .
H7 C3 H8 111.8(4) . .
C4 C3 H9 103.8(3) . .
H7 C3 H9 111.9(4) . .
H8 C3 H9 111.9(4) . .
C1 C4 C2 108.6(3) . .
C1 C4 C3 108.9(3) . .
C2 C4 C3 108.0(3) . .
C1 C4 Si1 110.7(2) . .
C2 C4 Si1 109.9(2) . .
C3 C4 Si1 110.73(19) . .
Si1 C5 H10 114.2(2) . .
Si1 C5 H11 110.9(2) . .
H10 C5 H11 107.6(3) . .
Si1 C5 H12 113.8(2) . .
H10 C5 H12 104.1(3) . .
H11 C5 H12 105.6(3) . .
Si1 C6 H13 111.7(3) . .
Si1 C6 H14 105.7(2) . .
H13 C6 H14 106.4(3) . .
Si1 C6 H15 111.9(3) . .
H13 C6 H15 106.6(3) . .
H14 C6 H15 114.5(4) . .
C10 C7 H16 106.5(3) . .
C10 C7 H17 107.8(3) . .
H16 C7 H17 113.0(3) . .
C10 C7 H18 108.8(3) . .
H16 C7 H18 108.2(4) . .
H17 C7 H18 112.3(3) . .
C10 C8 H19 111.0(3) . .
C10 C8 H20 109.7(2) . .
H19 C8 H20 105.5(3) . .
C10 C8 H21 115.1(3) . .
H19 C8 H21 109.7(3) . .
H20 C8 H21 105.2(3) . .
C10 C9 H22 111.3(3) . .
C10 C9 H23 113.0(2) . .
H22 C9 H23 105.1(3) . .
C10 C9 H24 108.5(2) . .
H22 C9 H24 107.2(2) . .
H23 C9 H24 111.6(3) . .
C8 C10 C7 108.2(2) . .
C8 C10 C9 109.3(2) . .
C7 C10 C9 110.0(3) . .
C8 C10 Si3 109.72(18) . .
C7 C10 Si3 110.3(2) . .
C9 C10 Si3 109.36(18) . .
Si3 C11 H25 109.9(3) . .
Si3 C11 H26 109.6(2) . .
H25 C11 H26 110.1(4) . .
Si3 C11 H27 111.6(3) . .
H25 C11 H27 109.0(3) . .
H26 C11 H27 106.7(3) . .
Si3 C12 H28 111.2(3) . .
Si3 C12 H29 112.3(2) . .
H28 C12 H29 108.3(3) . .
Si3 C12 H30 111.4(2) . .
H28 C12 H30 107.2(3) . .
H29 C12 H30 106.2(3) . .
O1 C13 C14 109.3(3) . .
O1 C13 H31 110.7(5) . .
C14 C13 H31 111.6(5) . .
O1 C13 H32 108.3(5) . .
C14 C13 H32 109.1(5) . .
H31 C13 H32 107.8(4) . .
C15 C14 C13 105.8(3) . .
C15 C14 H33 111.0(5) . .
C13 C14 H33 110.2(5) . .
C15 C14 H34 112.0(6) . .
C13 C14 H34 111.5(5) . .
H33 C14 H34 106.3(4) . .
C14 C15 C16 109.6(3) . .
C14 C15 H35 111.8(6) . .
C16 C15 H35 110.3(5) . .
C14 C15 H36 109.8(5) . .
C16 C15 H36 108.9(6) . .
H35 C15 H36 106.2(4) . .
C15 C16 O1 108.3(4) . .
C15 C16 H37 110.4(6) . .
O1 C16 H37 111.6(6) . .
C15 C16 H38 110.5(7) . .
O1 C16 H38 110.5(5) . .
H37 C16 H38 105.5(4) . .
O1 Li1 Si2 126.75(19) . .
O1 Li1 Si2 120.89(19) . 3_655
Si2 Li1 Si2 112.31(14) . 3_655
O1 Li1 Li1 176.1(3) . 3_655
Si2 Li1 Li1 56.50(13) . 3_655
Si2 Li1 Li1 55.81(13) 3_655 3_655
O1 Li1 H39 94.5(15) . .
Si2 Li1 H39 32.3(15) . .
Si2 Li1 H39 144.5(16) 3_655 .
Li1 Li1 H39 88.8(15) 3_655 .

loop_
_geom_bond_atom_site_label_1
_geom_bond_atom_site_label_2
_geom_bond_distance
_geom_bond_site_symmetry_2
Si1 C5 1.877(3) .
Si1 C6 1.881(3) .
Si1 C4 1.915(3) .
Si1 Si2 2.3480(9) .
Si2 Si3 2.3453(9) .
Si2 Li1 2.645(4) .
Si2 Li1 2.667(4) 3_655
Si2 H39 1.44(5) .
Si2 H40 1.47(5) .
Si3 C12 1.879(3) .
Si3 C11 1.887(3) .
Si3 C10 1.909(3) .
O1 C13 1.383(4) .
O1 C16 1.416(4) .
O1 Li1 1.875(4) .
C1 C4 1.509(4) .
C1 H1 0.947(4) .
C1 H2 0.999(5) .
C1 H3 0.999(4) .
C2 C4 1.525(4) .
C2 H4 0.896(4) .
C2 H5 0.972(4) .
C2 H6 0.942(3) .
C3 C4 1.536(4) .
C3 H7 0.915(4) .
C3 H8 0.988(3) .
C3 H9 0.943(4) .
C5 H10 0.946(4) .
C5 H11 0.947(3) .
C5 H12 0.946(3) .
C6 H13 0.917(4) .
C6 H14 0.969(4) .
C6 H15 0.918(3) .
C7 C10 1.538(4) .
C7 H16 0.976(4) .
C7 H17 1.088(4) .
C7 H18 0.950(4) .
C8 C10 1.536(4) .
C8 H19 0.925(3) .
C8 H20 1.019(3) .
C8 H21 1.021(3) .
C9 C10 1.540(4) .
C9 H22 1.024(3) .
C9 H23 1.005(3) .
C9 H24 1.060(3) .
C11 H25 0.928(3) .
C11 H26 0.964(4) .
C11 H27 0.968(4) .
C12 H28 0.904(3) .
C12 H29 0.935(4) .
C12 H30 0.961(3) .
C13 C14 1.458(5) .
C13 H31 0.938(7) .
C13 H32 0.982(7) .
C14 C15 1.376(6) .
C14 H33 0.965(6) .
C14 H34 0.974(5) .
C15 C16 1.409(6) .
C15 H35 0.952(6) .
C15 H36 0.987(6) .
C16 H37 0.963(8) .
C16 H38 0.986(9) .
Li1 Si2 2.667(4) 3_655
Li1 Li1 2.958(8) 3_655
Li1 H39 1.95(5) .
Li1 H40 1.96(5) .
